data_4510356
loop_
_publ_author_name
'Zolotarev, Pavel N.'
'Arshad, Muhammad Nadeem'
'Asiri, Abdullah M.'
'Al-amshany, Zahra M.'
'Blatov, Vladislav A.'

_publ_section_title
;
 A Possible Route toward Expert Systems in Supramolecular Chemistry:
 2-Periodic H-Bond Patterns in Molecular Crystals
;
_journal_issue 4
_journal_name_full 'Crystal Growth &amp; Design'
_journal_page_first 1938
_journal_paper_doi 10.1021/cg500066p
_journal_volume 14
_journal_year 2014
_chemical_absolute_configuration rm
_chemical_formula_moiety 'C10 H13 N O5 S'
_chemical_formula_sum 'C10 H13 N O5 S'
_chemical_formula_weight 259.27
_chemical_name_common
;
3-Hydroxy-2-(toluene-4-sulfonylamino)-propionic acid
;
_chemical_name_systematic
; 
3-Hydroxy-2-(toluene-4-sulfonylamino)-propionic acid
;
_space_group_IT_number 19
_symmetry_cell_setting orthorhombic
_symmetry_space_group_name_Hall 'P 2ac 2ab'
_symmetry_space_group_name_H-M 'P 21 21 21'
_atom_sites_solution_hydrogens geom
_atom_sites_solution_primary direct
_atom_sites_solution_secondary difmap
_audit_creation_method SHELXL-97
_cell_angle_alpha 90.00
_cell_angle_beta 90.00
_cell_angle_gamma 90.00
_cell_formula_units_Z 4
_cell_length_a 4.9709(2)
_cell_length_b 9.7703(5)
_cell_length_c 24.2865(13)
_cell_measurement_reflns_used 2367
_cell_measurement_temperature 296(2)
_cell_measurement_theta_max 76.0683
_cell_measurement_theta_min 3.6369
_cell_volume 1179.53(10)
_computing_cell_refinement 'CrysAlis PRO (Agilent, 2012)'
_computing_data_collection 'CrysAlis PRO (Agilent, 2012)'
_computing_data_reduction 'CrysAlis PRO (Agilent, 2012)'
_computing_structure_refinement 'SHELXL-97 (Sheldrick, 1997)'
_computing_structure_solution 'SHELXS-97 (Sheldrick, 1990)'
_diffrn_ambient_temperature 296(2)
_diffrn_measured_fraction_theta_full 0.997
_diffrn_measured_fraction_theta_max 0.997
_diffrn_measurement_device_type 'SuperNova, Dual, Cu at zero, Atlas, CCD'
_diffrn_measurement_method '\w scans'
_diffrn_radiation_monochromator graphite
_diffrn_radiation_source 'fine-focus sealed tube'
_diffrn_radiation_type CuK\a
_diffrn_radiation_wavelength 1.54184
_diffrn_reflns_av_R_equivalents 0.0674
_diffrn_reflns_av_sigmaI/netI 0.0607
_diffrn_reflns_limit_h_max 6
_diffrn_reflns_limit_h_min -5
_diffrn_reflns_limit_k_max 12
_diffrn_reflns_limit_k_min -12
_diffrn_reflns_limit_l_max 30
_diffrn_reflns_limit_l_min -30
_diffrn_reflns_number 7616
_diffrn_reflns_theta_full 76.26
_diffrn_reflns_theta_max 76.26
_diffrn_reflns_theta_min 3.64
_diffrn_standards_number 0
_exptl_absorpt_coefficient_mu 2.567
_exptl_absorpt_correction_T_max 1.00000
_exptl_absorpt_correction_T_min 0.79468
_exptl_absorpt_correction_type multi-scan
_exptl_absorpt_process_details
; 
CrysAlisPro, Agilent Technologies,
Version 1.171.36.20 (release 27-06-2012 CrysAlis171 .NET)
(compiled Jul 11 2012,15:38:31)
Empirical absorption correction using spherical harmonics,
 implemented in SCALE3 ABSPACK scaling algorithm.
;
_exptl_crystal_colour colorless
_exptl_crystal_density_diffrn 1.460
_exptl_crystal_density_method 'not measured'
_exptl_crystal_description needle
_exptl_crystal_F_000 544
_exptl_crystal_size_max 0.31
_exptl_crystal_size_mid 0.11
_exptl_crystal_size_min 0.07
_refine_diff_density_max 0.266
_refine_diff_density_min -0.396
_refine_diff_density_rms 0.059
_refine_ls_abs_structure_details 'Flack H D (1983), Acta Cryst. A39, 876-881'
_refine_ls_abs_structure_Flack 0.00(3)
_refine_ls_extinction_method none
_refine_ls_goodness_of_fit_ref 1.084
_refine_ls_hydrogen_treatment mixed
_refine_ls_matrix_type full
_refine_ls_number_parameters 160
_refine_ls_number_reflns 2469
_refine_ls_number_restraints 0
_refine_ls_restrained_S_all 1.084
_refine_ls_R_factor_all 0.0521
_refine_ls_R_factor_gt 0.0442
_refine_ls_shift/su_max 0.001
_refine_ls_shift/su_mean 0.000
_refine_ls_structure_factor_coef Fsqd
_refine_ls_weighting_details 'calc w=1/[\s^2^(Fo^2^)+(0.0484P)^2^+0.0000P] where P=(Fo^2^+2Fc^2^)/3'
_refine_ls_weighting_scheme calc
_refine_ls_wR_factor_gt 0.1042
_refine_ls_wR_factor_ref 0.1123
_reflns_number_gt 2212
_reflns_number_total 2469
_reflns_threshold_expression >2sigma(I)
_cod_data_source_file cg500066p_si_003.cif
_cod_data_source_block c:\nadeem
_cod_depositor_comments
;
The following automatic conversions were performed:
'_atom_site_symetry_multiplicity' tag replaced with
'_atom_site_symmetry_multiplicity'.

Automatic conversion script
Id: cif_correct_tags 1440 2010-10-19 06:21:57Z saulius 
;
_cod_database_code 4510356

loop_
_symmetry_equiv_pos_as_xyz
'x, y, z'
'-x+1/2, -y, z+1/2'
'x+1/2, -y+1/2, -z'
'-x, y+1/2, -z+1/2'

loop_
_atom_site_label
_atom_site_type_symbol
_atom_site_fract_x
_atom_site_fract_y
_atom_site_fract_z
_atom_site_U_iso_or_equiv
_atom_site_adp_type
_atom_site_occupancy
_atom_site_symmetry_multiplicity
_atom_site_calc_flag
_atom_site_refinement_flags
S1 S 0.18061(12) 0.31384(6) 0.63804(3) 0.02812(15) Uani 1 1 d .
O1 O -0.0997(4) 0.3183(3) 0.65156(9) 0.0405(5) Uani 1 1 d .
O2 O 0.3103(4) 0.1830(2) 0.63252(8) 0.0376(4) Uani 1 1 d .
O3 O 0.2685(5) 0.7566(2) 0.70893(14) 0.0562(7) Uani 1 1 d .
H3O H 0.3620 0.8229 0.7010 0.084 Uiso 1 1 calc R
O4 O 0.5978(5) 0.6395(3) 0.66756(12) 0.0591(8) Uani 1 1 d .
O5 O 0.4989(6) 0.4954(2) 0.79201(11) 0.0494(6) Uani 1 1 d .
H5O H 0.5320 0.5576 0.8137 0.059 Uiso 1 1 calc R
N1 N 0.3383(5) 0.3936(3) 0.68653(10) 0.0315(5) Uani 1 1 d .
C1 C 0.2250(6) 0.4016(3) 0.57537(11) 0.0318(6) Uani 1 1 d .
C2 C 0.4269(7) 0.3607(4) 0.53986(14) 0.0436(7) Uani 1 1 d .
H2 H 0.5409 0.2891 0.5495 0.052 Uiso 1 1 calc R
C3 C 0.4579(9) 0.4265(4) 0.49017(15) 0.0544(9) Uani 1 1 d .
H3 H 0.5923 0.3978 0.4662 0.065 Uiso 1 1 calc R
C4 C 0.2940(10) 0.5341(4) 0.47526(14) 0.0540(9) Uani 1 1 d .
C5 C 0.0947(10) 0.5775(4) 0.51226(16) 0.0615(11) Uani 1 1 d .
H5 H -0.0142 0.6516 0.5034 0.074 Uiso 1 1 calc R
C6 C 0.0593(8) 0.5100(4) 0.56225(15) 0.0479(8) Uani 1 1 d .
H6 H -0.0746 0.5378 0.5865 0.057 Uiso 1 1 calc R
C7 C 0.2287(5) 0.5192(3) 0.71046(13) 0.0342(6) Uani 1 1 d .
H7 H 0.0428 0.5300 0.6978 0.041 Uiso 1 1 calc R
C8 C 0.3885(6) 0.6433(3) 0.69220(13) 0.0368(6) Uani 1 1 d .
C9 C 0.2273(7) 0.5083(4) 0.77275(13) 0.0443(8) Uani 1 1 d .
H9A H 0.1449 0.5893 0.7886 0.053 Uiso 1 1 calc R
H9B H 0.1233 0.4291 0.7840 0.053 Uiso 1 1 calc R
C10 C 0.3236(16) 0.6031(6) 0.41979(16) 0.096(2) Uani 1 1 d .
H10A H 0.5045 0.6359 0.4156 0.144 Uiso 1 1 calc R
H10B H 0.2007 0.6787 0.4175 0.144 Uiso 1 1 calc R
H10C H 0.2843 0.5385 0.3911 0.144 Uiso 1 1 calc R
H1N H 0.489(15) 0.384(7) 0.684(3) 0.144 Uiso 1 1 d .

loop_
_atom_site_aniso_label
_atom_site_aniso_U_11
_atom_site_aniso_U_22
_atom_site_aniso_U_33
_atom_site_aniso_U_23
_atom_site_aniso_U_13
_atom_site_aniso_U_12
S1 0.0300(3) 0.0261(3) 0.0282(3) 0.0010(3) -0.0013(2) -0.0001(2)
O1 0.0302(9) 0.0476(12) 0.0439(12) 0.0001(11) 0.0016(8) -0.0062(8)
O2 0.0496(10) 0.0264(8) 0.0368(10) 0.0000(8) -0.0052(9) -0.0003(9)
O3 0.0568(16) 0.0325(12) 0.0794(19) -0.0054(13) 0.0044(13) 0.0040(11)
O4 0.0578(15) 0.0420(13) 0.077(2) 0.0086(13) 0.0267(14) 0.0007(11)
O5 0.0747(17) 0.0296(11) 0.0440(14) -0.0088(10) -0.0162(12) -0.0017(11)
N1 0.0310(10) 0.0338(12) 0.0297(11) -0.0040(9) -0.0028(10) 0.0042(10)
C1 0.0396(14) 0.0282(13) 0.0277(13) 0.0009(10) -0.0038(11) -0.0010(10)
C2 0.0532(17) 0.0406(16) 0.0370(17) -0.0013(14) 0.0042(14) 0.0031(14)
C3 0.074(2) 0.054(2) 0.0358(18) -0.0030(16) 0.0112(18) -0.0057(19)
C4 0.087(3) 0.0471(18) 0.0282(15) 0.0033(14) -0.0072(17) -0.0149(19)
C5 0.088(3) 0.048(2) 0.048(2) 0.0161(18) -0.014(2) 0.013(2)
C6 0.0580(18) 0.0429(18) 0.0429(19) 0.0072(15) -0.0003(15) 0.0140(16)
C7 0.0277(12) 0.0351(15) 0.0397(16) -0.0058(12) 0.0012(10) 0.0010(10)
C8 0.0421(15) 0.0313(14) 0.0370(15) 0.0024(12) -0.0041(12) 0.0039(11)
C9 0.057(2) 0.0382(16) 0.0378(16) -0.0066(13) 0.0127(14) -0.0068(14)
C10 0.179(6) 0.072(3) 0.036(2) 0.017(2) -0.007(3) -0.023(4)

loop_
_atom_type_symbol
_atom_type_description
_atom_type_scat_dispersion_real
_atom_type_scat_dispersion_imag
_atom_type_scat_source
C C 0.0181 0.0091 'International Tables Vol C Tables 4.2.6.8 and 6.1.1.4'
H H 0.0000 0.0000 'International Tables Vol C Tables 4.2.6.8 and 6.1.1.4'
N N 0.0311 0.0180 'International Tables Vol C Tables 4.2.6.8 and 6.1.1.4'
O O 0.0492 0.0322 'International Tables Vol C Tables 4.2.6.8 and 6.1.1.4'
S S 0.3331 0.5567 'International Tables Vol C Tables 4.2.6.8 and 6.1.1.4'

loop_
_geom_angle_atom_site_label_1
_geom_angle_atom_site_label_2
_geom_angle_atom_site_label_3
_geom_angle
O1 S1 O2 118.98(15)
O1 S1 N1 106.88(14)
O2 S1 N1 106.22(12)
O1 S1 C1 107.79(14)
O2 S1 C1 107.22(13)
N1 S1 C1 109.54(14)
C8 O3 H3O 109.5
C9 O5 H5O 109.5
C7 N1 S1 120.92(19)
C7 N1 H1N 120(5)
S1 N1 H1N 111(5)
C6 C1 C2 120.8(3)
C6 C1 S1 119.9(2)
C2 C1 S1 119.3(2)
C3 C2 C1 119.6(3)
C3 C2 H2 120.2
C1 C2 H2 120.2
C2 C3 C4 121.4(4)
C2 C3 H3 119.3
C4 C3 H3 119.3
C3 C4 C5 118.7(3)
C3 C4 C10 121.1(5)
C5 C4 C10 120.3(5)
C6 C5 C4 120.3(4)
C6 C5 H5 119.9
C4 C5 H5 119.9
C1 C6 C5 119.3(4)
C1 C6 H6 120.3
C5 C6 H6 120.3
N1 C7 C8 111.1(2)
N1 C7 C9 109.8(3)
C8 C7 C9 110.5(3)
N1 C7 H7 108.4
C8 C7 H7 108.4
C9 C7 H7 108.4
O4 C8 O3 124.8(3)
O4 C8 C7 125.1(3)
O3 C8 C7 110.1(3)
O5 C9 C7 109.1(3)
O5 C9 H9A 109.9
C7 C9 H9A 109.9
O5 C9 H9B 109.9
C7 C9 H9B 109.9
H9A C9 H9B 108.3
C4 C10 H10A 109.5
C4 C10 H10B 109.5
H10A C10 H10B 109.5
C4 C10 H10C 109.5
H10A C10 H10C 109.5
H10B C10 H10C 109.5

loop_
_geom_bond_atom_site_label_1
_geom_bond_atom_site_label_2
_geom_bond_distance
S1 O1 1.4321(19)
S1 O2 1.438(2)
S1 N1 1.615(2)
S1 C1 1.761(3)
O3 C8 1.321(4)
O3 H3O 0.8200
O4 C8 1.201(4)
O5 C9 1.434(4)
O5 H5O 0.8200
N1 C7 1.463(4)
N1 H1N 0.76(8)
C1 C6 1.379(4)
C1 C2 1.382(4)
C2 C3 1.376(5)
C2 H2 0.9300
C3 C4 1.378(6)
C3 H3 0.9300
C4 C5 1.403(6)
C4 C10 1.514(5)
C5 C6 1.393(5)
C5 H5 0.9300
C6 H6 0.9300
C7 C8 1.516(4)
C7 C9 1.517(4)
C7 H7 0.9800
C9 H9A 0.9700
C9 H9B 0.9700
C10 H10A 0.9600
C10 H10B 0.9600
C10 H10C 0.9600

loop_
_geom_torsion_atom_site_label_1
_geom_torsion_atom_site_label_2
_geom_torsion_atom_site_label_3
_geom_torsion_atom_site_label_4
_geom_torsion
O1 S1 N1 C7 -40.1(3)
O2 S1 N1 C7 -168.1(2)
C1 S1 N1 C7 76.4(3)
O1 S1 C1 C6 31.5(3)
O2 S1 C1 C6 160.7(3)
N1 S1 C1 C6 -84.4(3)
O1 S1 C1 C2 -148.6(2)
O2 S1 C1 C2 -19.4(3)
N1 S1 C1 C2 95.5(3)
C6 C1 C2 C3 -1.8(5)
S1 C1 C2 C3 178.3(3)
C1 C2 C3 C4 0.9(6)
C2 C3 C4 C5 0.9(6)
C2 C3 C4 C10 -178.0(4)
C3 C4 C5 C6 -1.9(7)
C10 C4 C5 C6 177.1(4)
C2 C1 C6 C5 0.8(5)
S1 C1 C6 C5 -179.3(3)
C4 C5 C6 C1 1.0(6)
S1 N1 C7 C8 -107.6(3)
S1 N1 C7 C9 129.8(2)
N1 C7 C8 O4 -9.3(5)
C9 C7 C8 O4 112.9(4)
N1 C7 C8 O3 172.7(3)
C9 C7 C8 O3 -65.1(3)
N1 C7 C9 O5 62.9(3)
C8 C7 C9 O5 -60.0(3)
